data_4310260
loop_
_publ_author_name
'Timothy G. Carter'
'Elisabeth Rather Healey'
'Melanie A. Pitt'
'Darren W. Johnson'

_publ_section_title
;
Secondary Bonding Interactions Observed in Two Arsenic Thiolate Complexes
;
_journal_name_full 'Inorganic Chemistry'
_journal_page_first 9634
_journal_page_last 9636
_journal_paper_doi 10.1021/ic051522o
_journal_volume 44
_journal_year 2005
_chemical_formula_sum 'C42 H30 As N3 O10 S3'
_chemical_formula_weight 907.79
_chemical_name_systematic
; 
 ? 
;
_space_group_IT_number 14
_symmetry_cell_setting monoclinic
_symmetry_space_group_name_Hall '-P 2yn'
_symmetry_space_group_name_H-M 'P 1 21/n 1'
_atom_sites_solution_hydrogens geom
_atom_sites_solution_primary direct
_atom_sites_solution_secondary difmap
_audit_creation_method SHELXL-97
_cell_angle_alpha 90.00
_cell_angle_beta 103.239(4)
_cell_angle_gamma 90.00
_cell_formula_units_Z 4
_cell_length_a 14.8242(19)
_cell_length_b 10.6849(13)
_cell_length_c 24.910(3)
_cell_measurement_reflns_used 355
_cell_measurement_temperature 293(2)
_cell_measurement_theta_max 14.20
_cell_measurement_theta_min 2.41
_cell_volume 3840.8(8)
_computing_cell_refinement 'Bruker SMART'
_computing_data_collection 'Bruker SMART'
_computing_data_reduction 'Bruker SAINT'
_computing_molecular_graphics 'Bruker SHELXTL'
_computing_publication_material 'Bruker SHELXTL'
_computing_structure_refinement 'SHELXL-97 (Sheldrick, 1997)'
_computing_structure_solution 'SHELXS-97 (Sheldrick, 1990)'
_diffrn_ambient_temperature 293(2)
_diffrn_measured_fraction_theta_full 0.994
_diffrn_measured_fraction_theta_max 0.994
_diffrn_measurement_device_type 'CCD area detector'
_diffrn_measurement_method 'phi and omega scans'
_diffrn_radiation_monochromator graphite
_diffrn_radiation_source 'fine-focus sealed tube'
_diffrn_radiation_type MoK\a
_diffrn_radiation_wavelength 0.71073
_diffrn_reflns_av_R_equivalents 0.2945
_diffrn_reflns_av_sigmaI/netI 0.3134
_diffrn_reflns_limit_h_max 17
_diffrn_reflns_limit_h_min -17
_diffrn_reflns_limit_k_max 12
_diffrn_reflns_limit_k_min -12
_diffrn_reflns_limit_l_max 29
_diffrn_reflns_limit_l_min -29
_diffrn_reflns_number 26341
_diffrn_reflns_theta_full 24.71
_diffrn_reflns_theta_max 24.71
_diffrn_reflns_theta_min 1.47
_exptl_absorpt_coefficient_mu 1.115
_exptl_absorpt_correction_type none
_exptl_crystal_colour pale
_exptl_crystal_density_diffrn 1.570
_exptl_crystal_density_meas 0
_exptl_crystal_density_method 'not measured'
_exptl_crystal_description cube
_exptl_crystal_F_000 1856
_exptl_crystal_size_max 0.08
_exptl_crystal_size_mid 0.08
_exptl_crystal_size_min 0.06
_refine_diff_density_max 0.458
_refine_diff_density_min -0.490
_refine_diff_density_rms 0.093
_refine_ls_extinction_method none
_refine_ls_goodness_of_fit_ref 0.941
_refine_ls_hydrogen_treatment mixed
_refine_ls_matrix_type full
_refine_ls_number_parameters 516
_refine_ls_number_reflns 6518
_refine_ls_number_restraints 0
_refine_ls_restrained_S_all 0.941
_refine_ls_R_factor_all 0.2846
_refine_ls_R_factor_gt 0.0931
_refine_ls_shift/su_max 0.000
_refine_ls_shift/su_mean 0.000
_refine_ls_structure_factor_coef Fsqd
_refine_ls_weighting_details 'calc w=1/[\s^2^(Fo^2^)+(0.0851P)^2^+0.0000P] where P=(Fo^2^+2Fc^2^)/3'
_refine_ls_weighting_scheme calc
_refine_ls_wR_factor_gt 0.1734
_refine_ls_wR_factor_ref 0.2456
_reflns_number_gt 2108
_reflns_number_total 6518
_reflns_threshold_expression >2sigma(I)
_cod_data_source_file ic051522osi20050906_014958.cif
_cod_data_source_block tc1099g
_cod_depositor_comments
;
The following automatic conversions were performed:
'_symmetry_cell_setting' value 'Monoclinic' changed to 'monoclinic'
according to '/home/saulius/struct/CIF-dictionaries/cif_core.dic'
dictionary named 'cif_core.dic' version 2.4.1 from 2010-06-29.

Automatic conversion script
Id: cif_fix_enum 1527 2010-12-29 10:47:43Z saulius 
;
_cod_database_code 4310260

loop_
_symmetry_equiv_pos_as_xyz
'x, y, z'
'-x+1/2, y+1/2, -z+1/2'
'-x, -y, -z'
'x-1/2, -y-1/2, z-1/2'

loop_
_atom_site_label
_atom_site_type_symbol
_atom_site_fract_x
_atom_site_fract_y
_atom_site_fract_z
_atom_site_U_iso_or_equiv
_atom_site_adp_type
_atom_site_occupancy
_atom_site_symmetry_multiplicity
_atom_site_calc_flag
_atom_site_refinement_flags
_atom_site_disorder_assembly
_atom_site_disorder_group
As1 As 0.67777(9) 0.83798(14) 0.80950(5) 0.0544(5) Uani 1 1 d . . .
N1 N 0.8211(7) 0.8804(9) 0.9979(4) 0.053(3) Uani 1 1 d . . .
N2 N 0.4066(6) 0.6511(9) 0.9007(4) 0.042(2) Uani 1 1 d . . .
N3 N 0.5124(6) 0.9618(9) 0.6650(4) 0.048(3) Uani 1 1 d . . .
O1 O 0.9733(6) 0.8571(8) 1.0334(3) 0.062(3) Uani 1 1 d . . .
O2 O 0.6696(5) 0.9118(8) 0.9587(4) 0.067(3) Uani 1 1 d . . .
O3 O 0.3226(5) 0.6569(8) 0.8126(4) 0.062(2) Uani 1 1 d . . .
O4 O 0.4929(6) 0.6639(9) 0.9881(3) 0.072(3) Uani 1 1 d . . .
O5 O 0.5488(6) 1.0061(8) 0.5841(3) 0.065(3) Uani 1 1 d . . .
O6 O 0.4745(6) 0.9268(9) 0.7465(4) 0.077(3) Uani 1 1 d . . .
S1 S 0.8320(2) 0.8498(4) 0.83622(13) 0.0597(10) Uani 1 1 d . . .
S2 S 0.6388(2) 0.6535(3) 0.84079(13) 0.0548(10) Uani 1 1 d . . .
S3 S 0.6734(2) 0.7681(4) 0.72431(14) 0.0668(11) Uani 1 1 d . . .
C1 C 0.8405(8) 0.9249(12) 0.9062(5) 0.056(4) Uani 1 1 d . . .
H1A H 0.8996 0.9671 0.9183 0.067 Uiso 1 1 calc R . .
H1B H 0.7914 0.9858 0.9043 0.067 Uiso 1 1 calc R . .
C2 C 0.8316(8) 0.8228(12) 0.9450(5) 0.061(4) Uani 1 1 d . . .
H2A H 0.8862 0.7699 0.9516 0.073 Uiso 1 1 calc R . .
H2B H 0.7779 0.7716 0.9295 0.073 Uiso 1 1 calc R . .
C3 C 0.7303(9) 0.9130(11) 1.0001(6) 0.053(4) Uani 1 1 d . . .
C4 C 0.7160(8) 0.9458(11) 1.0549(6) 0.046(3) Uani 1 1 d . . .
C5 C 0.6289(9) 0.9732(12) 1.0603(7) 0.069(4) Uani 1 1 d . . .
H5 H 0.5796 0.9736 1.0295 0.083 Uiso 1 1 calc R . .
C6 C 0.6144(12) 1.0005(13) 1.1122(8) 0.076(5) Uani 1 1 d . . .
H6 H 0.5551 1.0221 1.1155 0.091 Uiso 1 1 calc R . .
C7 C 0.6813(14) 0.9966(13) 1.1564(7) 0.077(5) Uani 1 1 d . . .
H7 H 0.6691 1.0120 1.1908 0.092 Uiso 1 1 calc R . .
C8 C 0.7720(12) 0.9692(12) 1.1520(7) 0.062(4) Uani 1 1 d . . .
C9 C 0.8456(16) 0.9644(13) 1.1980(8) 0.090(6) Uani 1 1 d . . .
H9 H 0.8354 0.9840 1.2326 0.109 Uiso 1 1 calc R . .
C10 C 0.9307(13) 0.9321(13) 1.1934(6) 0.074(5) Uani 1 1 d . . .
H10 H 0.9783 0.9267 1.2250 0.088 Uiso 1 1 calc R . .
C11 C 0.9497(9) 0.9057(11) 1.1411(6) 0.055(4) Uani 1 1 d . . .
H11 H 1.0093 0.8850 1.1383 0.067 Uiso 1 1 calc R . .
C12 C 0.8792(10) 0.9111(11) 1.0952(5) 0.045(3) Uani 1 1 d . . .
C13 C 0.7903(9) 0.9409(10) 1.1001(6) 0.043(3) Uani 1 1 d . . .
C14 C 0.8977(9) 0.8815(11) 1.0418(5) 0.045(3) Uani 1 1 d . . .
C15 C 0.5386(7) 0.7134(10) 0.8636(5) 0.043(3) Uani 1 1 d . . .
H15A H 0.5587 0.7713 0.8940 0.052 Uiso 1 1 calc R . .
H15B H 0.4979 0.7579 0.8336 0.052 Uiso 1 1 calc R . .
C16 C 0.4878(7) 0.6063(11) 0.8817(5) 0.049(3) Uani 1 1 d . . .
H16A H 0.4680 0.5486 0.8512 0.058 Uiso 1 1 calc R . .
H16B H 0.5290 0.5616 0.9114 0.058 Uiso 1 1 calc R . .
C17 C 0.3232(8) 0.6724(12) 0.8598(6) 0.045(3) Uani 1 1 d . . .
C18 C 0.2429(8) 0.7092(11) 0.8812(6) 0.049(4) Uani 1 1 d . . .
C19 C 0.1593(10) 0.7233(12) 0.8444(6) 0.070(4) Uani 1 1 d . . .
H19 H 0.1540 0.7112 0.8068 0.085 Uiso 1 1 calc R . .
C20 C 0.0827(10) 0.7563(14) 0.8647(9) 0.085(6) Uani 1 1 d . . .
H20 H 0.0256 0.7661 0.8401 0.102 Uiso 1 1 calc R . .
C21 C 0.0887(11) 0.7748(13) 0.9194(9) 0.083(6) Uani 1 1 d . . .
H21 H 0.0358 0.7976 0.9311 0.100 Uiso 1 1 calc R . .
C22 C 0.1707(11) 0.7605(13) 0.9577(9) 0.074(5) Uani 1 1 d . . .
C23 C 0.1797(12) 0.7802(13) 1.0145(9) 0.083(6) Uani 1 1 d . . .
H23 H 0.1281 0.8012 1.0280 0.100 Uiso 1 1 calc R . .
C24 C 0.2629(12) 0.7686(13) 1.0491(7) 0.083(5) Uani 1 1 d . . .
H24 H 0.2683 0.7836 1.0864 0.100 Uiso 1 1 calc R . .
C25 C 0.3434(9) 0.7341(12) 1.0306(6) 0.069(4) Uani 1 1 d . . .
H25 H 0.4005 0.7259 1.0554 0.083 Uiso 1 1 calc R . .
C26 C 0.3349(9) 0.7133(11) 0.9756(6) 0.052(4) Uani 1 1 d . . .
C27 C 0.2508(9) 0.7284(11) 0.9372(7) 0.053(4) Uani 1 1 d . . .
C28 C 0.4174(8) 0.6753(12) 0.9548(6) 0.052(4) Uani 1 1 d . . .
C29 C 0.6826(9) 0.9173(13) 0.6915(5) 0.069(4) Uani 1 1 d . . .
H29A H 0.7407 0.9563 0.7097 0.083 Uiso 1 1 calc R . .
H29B H 0.6848 0.9024 0.6534 0.083 Uiso 1 1 calc R . .
C30 C 0.6051(9) 1.0071(14) 0.6925(5) 0.072(4) Uani 1 1 d . . .
H30A H 0.6054 1.0262 0.7306 0.086 Uiso 1 1 calc R . .
H30B H 0.6171 1.0845 0.6750 0.086 Uiso 1 1 calc R . .
C31 C 0.4902(10) 0.9730(11) 0.6086(6) 0.052(4) Uani 1 1 d . . .
C32 C 0.3946(9) 0.9462(11) 0.5790(5) 0.041(3) Uani 1 1 d . . .
C33 C 0.3681(9) 0.9609(10) 0.5234(6) 0.048(3) Uani 1 1 d . . .
H33 H 0.4119 0.9852 0.5040 0.058 Uiso 1 1 calc R . .
C34 C 0.2759(9) 0.9404(11) 0.4944(5) 0.054(4) Uani 1 1 d . . .
H34 H 0.2579 0.9523 0.4565 0.065 Uiso 1 1 calc R . .
C35 C 0.2136(8) 0.9021(11) 0.5242(6) 0.051(4) Uani 1 1 d . . .
H35 H 0.1526 0.8876 0.5055 0.061 Uiso 1 1 calc R . .
C36 C 0.2378(10) 0.8838(10) 0.5816(6) 0.048(3) Uani 1 1 d . . .
C37 C 0.1747(9) 0.8439(12) 0.6125(6) 0.058(4) Uani 1 1 d . . .
H37 H 0.1133 0.8289 0.5950 0.069 Uiso 1 1 calc R . .
C38 C 0.2026(10) 0.8275(11) 0.6667(6) 0.057(4) Uani 1 1 d . . .
H38 H 0.1606 0.7991 0.6865 0.068 Uiso 1 1 calc R . .
C39 C 0.2939(9) 0.8522(11) 0.6944(5) 0.049(3) Uani 1 1 d . . .
H39 H 0.3114 0.8391 0.7323 0.059 Uiso 1 1 calc R . .
C40 C 0.3576(9) 0.8947(10) 0.6677(6) 0.044(3) Uani 1 1 d . . .
C41 C 0.3303(9) 0.9059(11) 0.6100(6) 0.045(3) Uani 1 1 d . . .
C42 C 0.4517(9) 0.9256(12) 0.6962(6) 0.051(4) Uani 1 1 d . . .
O1W O 0.0786(12) 0.3725(16) 0.3455(7) 0.202(7) Uiso 1 1 d . . .
O2W O 0.0656(12) 0.1721(18) 0.3090(7) 0.201(7) Uiso 1 1 d . . .
O3W O 0.0082(16) 0.299(2) 0.3044(9) 0.270(10) Uiso 1 1 d . . .
O5W O 0.018(2) 0.158(3) 0.2676(13) 0.175(12) Uiso 0.50 1 d P . .
O4W O 0.167(3) 0.326(5) 0.3010(19) 0.33(2) Uiso 0.50 1 d P . .

loop_
_atom_site_aniso_label
_atom_site_aniso_U_11
_atom_site_aniso_U_22
_atom_site_aniso_U_33
_atom_site_aniso_U_23
_atom_site_aniso_U_13
_atom_site_aniso_U_12
As1 0.0411(8) 0.0646(10) 0.0560(9) 0.0092(8) 0.0083(6) 0.0038(8)
N1 0.035(7) 0.081(9) 0.046(7) -0.015(6) 0.013(6) 0.007(6)
N2 0.036(6) 0.040(7) 0.055(7) -0.009(6) 0.023(6) -0.003(5)
N3 0.034(6) 0.070(8) 0.034(7) 0.020(6) -0.003(5) 0.004(6)
O1 0.037(5) 0.068(7) 0.085(6) -0.012(5) 0.021(5) 0.005(5)
O2 0.026(5) 0.082(7) 0.089(7) -0.015(6) 0.005(5) -0.002(5)
O3 0.056(6) 0.063(6) 0.064(6) -0.005(6) 0.009(5) -0.008(5)
O4 0.044(6) 0.103(8) 0.072(6) -0.015(6) 0.016(5) 0.009(6)
O5 0.056(6) 0.082(8) 0.054(6) 0.018(5) 0.007(5) 0.000(5)
O6 0.057(6) 0.126(9) 0.050(6) 0.030(6) 0.014(5) 0.009(6)
S1 0.039(2) 0.091(3) 0.053(2) 0.007(2) 0.0195(16) 0.003(2)
S2 0.041(2) 0.061(2) 0.069(2) 0.008(2) 0.0263(17) 0.0074(19)
S3 0.060(3) 0.073(3) 0.066(3) 0.005(2) 0.0116(19) -0.006(2)
C1 0.029(7) 0.050(9) 0.089(10) 0.002(8) 0.013(7) -0.007(7)
C2 0.034(8) 0.065(11) 0.088(11) 0.032(9) 0.021(7) 0.004(7)
C3 0.025(8) 0.046(9) 0.083(12) -0.005(8) 0.004(8) -0.008(7)
C4 0.029(8) 0.032(8) 0.084(11) 0.000(8) 0.025(8) 0.006(6)
C5 0.048(10) 0.042(10) 0.122(14) -0.001(9) 0.029(9) 0.004(7)
C6 0.081(13) 0.036(10) 0.127(16) 0.012(11) 0.058(13) 0.011(9)
C7 0.104(15) 0.055(11) 0.094(14) 0.024(10) 0.071(12) 0.015(11)
C8 0.088(14) 0.033(9) 0.071(12) 0.008(8) 0.032(11) -0.005(9)
C9 0.16(2) 0.029(9) 0.103(17) 0.003(9) 0.082(16) 0.015(12)
C10 0.116(15) 0.048(11) 0.043(10) 0.015(8) -0.011(9) -0.017(10)
C11 0.061(10) 0.029(8) 0.079(11) 0.011(8) 0.024(9) -0.007(7)
C12 0.063(10) 0.037(8) 0.036(9) 0.005(7) 0.015(8) -0.001(7)
C13 0.051(9) 0.023(8) 0.063(10) 0.006(7) 0.027(8) 0.010(7)
C14 0.042(9) 0.035(8) 0.057(10) -0.001(7) 0.007(8) 0.000(7)
C15 0.031(7) 0.046(8) 0.059(8) -0.009(7) 0.021(6) 0.005(6)
C16 0.037(8) 0.051(9) 0.063(9) -0.010(7) 0.021(7) 0.001(7)
C17 0.040(8) 0.034(8) 0.055(9) -0.003(8) -0.001(8) -0.006(7)
C18 0.028(8) 0.045(9) 0.079(11) 0.020(8) 0.022(8) -0.009(6)
C19 0.038(9) 0.050(10) 0.116(13) 0.022(9) 0.002(9) -0.010(8)
C20 0.036(10) 0.053(11) 0.162(18) 0.052(13) 0.013(11) -0.004(8)
C21 0.042(11) 0.046(10) 0.176(19) 0.025(13) 0.055(13) 0.012(8)
C22 0.052(12) 0.047(10) 0.127(16) 0.008(10) 0.029(11) 0.009(8)
C23 0.062(12) 0.047(11) 0.154(19) 0.001(11) 0.053(13) 0.010(9)
C24 0.091(13) 0.074(12) 0.110(14) -0.015(10) 0.077(12) 0.005(10)
C25 0.051(10) 0.067(11) 0.097(13) -0.020(9) 0.030(9) -0.013(8)
C26 0.050(10) 0.043(9) 0.072(11) 0.008(8) 0.034(9) 0.010(7)
C27 0.032(9) 0.033(8) 0.098(12) 0.011(8) 0.026(9) 0.002(7)
C28 0.027(8) 0.062(10) 0.073(11) -0.008(9) 0.021(7) -0.003(8)
C29 0.047(9) 0.095(12) 0.063(9) 0.023(9) 0.008(7) -0.018(9)
C30 0.048(9) 0.109(13) 0.052(9) 0.024(9) -0.002(7) -0.001(9)
C31 0.070(11) 0.041(9) 0.049(10) 0.015(7) 0.019(8) -0.014(8)
C32 0.044(9) 0.037(8) 0.035(8) -0.006(7) 0.000(7) 0.001(7)
C33 0.049(9) 0.033(8) 0.066(10) -0.014(7) 0.018(7) 0.005(7)
C34 0.063(10) 0.051(9) 0.046(9) 0.000(7) 0.008(8) 0.013(8)
C35 0.031(8) 0.047(9) 0.070(11) -0.020(8) 0.003(7) -0.003(6)
C36 0.063(10) 0.016(7) 0.064(10) -0.009(6) 0.013(9) 0.002(7)
C37 0.050(9) 0.050(9) 0.077(11) -0.004(9) 0.022(8) 0.010(8)
C38 0.069(10) 0.027(8) 0.085(11) -0.009(9) 0.038(9) -0.003(8)
C39 0.068(10) 0.031(8) 0.051(8) -0.002(7) 0.016(8) -0.007(8)
C40 0.041(9) 0.032(8) 0.063(10) 0.011(7) 0.021(8) 0.004(6)
C41 0.042(8) 0.029(8) 0.065(10) -0.003(7) 0.013(8) 0.004(6)
C42 0.042(9) 0.069(10) 0.045(9) 0.018(8) 0.018(8) 0.010(7)

loop_
_atom_type_symbol
_atom_type_description
_atom_type_scat_dispersion_real
_atom_type_scat_dispersion_imag
_atom_type_scat_source
C C 0.0033 0.0016 'International Tables Vol C Tables 4.2.6.8 and 6.1.1.4'
H H 0.0000 0.0000 'International Tables Vol C Tables 4.2.6.8 and 6.1.1.4'
N N 0.0061 0.0033 'International Tables Vol C Tables 4.2.6.8 and 6.1.1.4'
O O 0.0106 0.0060 'International Tables Vol C Tables 4.2.6.8 and 6.1.1.4'
S S 0.1246 0.1234 'International Tables Vol C Tables 4.2.6.8 and 6.1.1.4'
As As 0.0499 2.0058 'International Tables Vol C Tables 4.2.6.8 and 6.1.1.4'

loop_
_geom_angle_atom_site_label_1
_geom_angle_atom_site_label_2
_geom_angle_atom_site_label_3
_geom_angle
_geom_angle_site_symmetry_1
_geom_angle_site_symmetry_3
_geom_angle_publ_flag
S1 As1 S3 96.14(13) . . ?
S1 As1 S2 105.87(14) . . ?
S3 As1 S2 94.74(14) . . ?
C14 N1 C3 126.0(11) . . ?
C14 N1 C2 117.9(10) . . ?
C3 N1 C2 115.5(10) . . ?
C28 N2 C17 124.7(10) . . ?
C28 N2 C16 117.8(10) . . ?
C17 N2 C16 117.5(10) . . ?
C42 N3 C31 124.7(11) . . ?
C42 N3 C30 119.6(10) . . ?
C31 N3 C30 115.3(10) . . ?
C1 S1 As1 98.4(4) . . ?
C15 S2 As1 95.3(4) . . ?
C29 S3 As1 98.4(5) . . ?
C2 C1 S1 106.9(9) . . ?
C1 C2 N1 108.3(11) . . ?
O2 C3 N1 119.9(13) . . ?
O2 C3 C4 124.0(12) . . ?
N1 C3 C4 116.0(11) . . ?
C5 C4 C13 121.7(13) . . ?
C5 C4 C3 119.0(13) . . ?
C13 C4 C3 119.2(11) . . ?
C4 C5 C6 119.3(15) . . ?
C7 C6 C5 122.0(16) . . ?
C6 C7 C8 119.8(16) . . ?
C9 C8 C7 121.8(17) . . ?
C9 C8 C13 117.9(15) . . ?
C7 C8 C13 120.3(15) . . ?
C10 C9 C8 121.0(17) . . ?
C9 C10 C11 121.2(15) . . ?
C12 C11 C10 119.1(13) . . ?
C11 C12 C13 119.9(12) . . ?
C11 C12 C14 119.3(13) . . ?
C13 C12 C14 120.8(12) . . ?
C4 C13 C12 122.2(12) . . ?
C4 C13 C8 116.8(13) . . ?
C12 C13 C8 121.0(13) . . ?
O1 C14 N1 119.1(12) . . ?
O1 C14 C12 125.4(12) . . ?
N1 C14 C12 115.6(12) . . ?
C16 C15 S2 109.1(7) . . ?
N2 C16 C15 110.7(9) . . ?
O3 C17 N2 119.6(12) . . ?
O3 C17 C18 125.2(12) . . ?
N2 C17 C18 115.2(12) . . ?
C19 C18 C27 120.8(13) . . ?
C19 C18 C17 118.1(14) . . ?
C27 C18 C17 121.1(12) . . ?
C18 C19 C20 118.2(15) . . ?
C21 C20 C19 122.0(16) . . ?
C20 C21 C22 121.8(16) . . ?
C21 C22 C23 123.3(17) . . ?
C21 C22 C27 116.9(17) . . ?
C23 C22 C27 119.8(16) . . ?
C24 C23 C22 119.6(16) . . ?
C23 C24 C25 122.3(16) . . ?
C26 C25 C24 118.4(14) . . ?
C25 C26 C27 122.1(12) . . ?
C25 C26 C28 120.0(13) . . ?
C27 C26 C28 118.0(13) . . ?
C18 C27 C26 121.8(12) . . ?
C18 C27 C22 120.3(14) . . ?
C26 C27 C22 117.8(15) . . ?
O4 C28 N2 122.3(11) . . ?
O4 C28 C26 118.8(13) . . ?
N2 C28 C26 118.8(12) . . ?
C30 C29 S3 114.7(9) . . ?
N3 C30 C29 114.8(12) . . ?
O5 C31 N3 120.3(13) . . ?
O5 C31 C32 121.4(12) . . ?
N3 C31 C32 118.3(11) . . ?
C33 C32 C41 121.0(12) . . ?
C33 C32 C31 120.6(12) . . ?
C41 C32 C31 118.4(12) . . ?
C32 C33 C34 121.5(12) . . ?
C35 C34 C33 117.7(12) . . ?
C34 C35 C36 122.9(12) . . ?
C37 C36 C35 123.5(13) . . ?
C37 C36 C41 117.8(13) . . ?
C35 C36 C41 118.6(12) . . ?
C38 C37 C36 120.3(13) . . ?
C37 C38 C39 121.1(12) . . ?
C40 C39 C38 121.9(12) . . ?
C39 C40 C41 117.4(12) . . ?
C39 C40 C42 122.5(13) . . ?
C41 C40 C42 120.1(11) . . ?
C40 C41 C36 121.1(12) . . ?
C40 C41 C32 120.6(12) . . ?
C36 C41 C32 118.2(13) . . ?
O6 C42 N3 121.0(12) . . ?
O6 C42 C40 121.0(11) . . ?
N3 C42 C40 117.9(12) . . ?
O5W O2W O3W 81(2) . . ?
O1W O3W O2W 96.9(17) . . ?
O1W O3W O5W 132(2) . . ?
O2W O3W O5W 38.1(11) . . ?
O2W O5W O3W 61.2(19) . . ?

loop_
_geom_bond_atom_site_label_1
_geom_bond_atom_site_label_2
_geom_bond_distance
_geom_bond_site_symmetry_2
_geom_bond_publ_flag
As1 S1 2.234(3) . ?
As1 S3 2.236(4) . ?
As1 S2 2.243(4) . ?
N1 C14 1.384(14) . ?
N1 C3 1.404(14) . ?
N1 C2 1.494(14) . ?
N2 C28 1.346(14) . ?
N2 C17 1.428(14) . ?
N2 C16 1.471(12) . ?
N3 C42 1.373(13) . ?
N3 C31 1.373(14) . ?
N3 C30 1.471(14) . ?
O1 C14 1.214(12) . ?
O2 C3 1.203(13) . ?
O3 C17 1.186(12) . ?
O4 C28 1.237(13) . ?
O5 C31 1.222(13) . ?
O6 C42 1.219(13) . ?
S1 C1 1.897(12) . ?
S2 C15 1.824(10) . ?
S3 C29 1.810(13) . ?
C1 C2 1.484(15) . ?
C3 C4 1.472(16) . ?
C4 C5 1.359(15) . ?
C4 C13 1.384(15) . ?
C5 C6 1.390(18) . ?
C6 C7 1.304(18) . ?
C7 C8 1.405(19) . ?
C8 C9 1.39(2) . ?
C8 C13 1.414(17) . ?
C9 C10 1.338(19) . ?
C10 C11 1.424(17) . ?
C11 C12 1.361(15) . ?
C12 C13 1.387(15) . ?
C12 C14 1.455(15) . ?
C15 C16 1.495(14) . ?
C17 C18 1.467(16) . ?
C18 C19 1.371(16) . ?
C18 C27 1.388(16) . ?
C19 C20 1.390(19) . ?
C20 C21 1.360(19) . ?
C21 C22 1.37(2) . ?
C22 C23 1.406(19) . ?
C22 C27 1.437(18) . ?
C23 C24 1.339(19) . ?
C24 C25 1.423(17) . ?
C25 C26 1.363(16) . ?
C26 C27 1.397(16) . ?
C26 C28 1.490(15) . ?
C29 C30 1.501(16) . ?
C31 C32 1.468(16) . ?
C32 C33 1.360(14) . ?
C32 C41 1.423(15) . ?
C33 C34 1.409(15) . ?
C34 C35 1.373(15) . ?
C35 C36 1.406(15) . ?
C36 C37 1.407(16) . ?
C36 C41 1.412(15) . ?
C37 C38 1.330(15) . ?
C38 C39 1.396(16) . ?
C39 C40 1.352(14) . ?
C40 C41 1.407(15) . ?
C40 C42 1.450(16) . ?
O1W O3W 1.51(2) . ?
O2W O5W 1.12(3) . ?
O2W O3W 1.59(2) . ?
O3W O5W 1.79(4) . ?
